data_7156483
loop_
_publ_author_name
'Saito, Rei'
'Uemura, Naohiro'
'Ishikawa, Hiroki'
'Magara, Akina'
'Yoshida, Yasushi'
'Mino, Takashi'
'Kasashima, Yoshio'
'Sakamoto, Masami'

_publ_section_title
;
 Umpolung cyclization reaction of N-cinnamoylthioureas in the presence of
 DBU.
;
_journal_issue 42
_journal_name_full 'Organic &amp; biomolecular chemistry'
_journal_page_first 7910
_journal_page_last 7919
_journal_paper_doi 10.1039/c8ob02066c
_journal_volume 16
_journal_year 2018
_chemical_formula_sum 'C16 H22 N2 O2 S'
_chemical_formula_weight 306.41
_chemical_melting_point 91.0(10)
_chemical_name_common 5c
_chemical_name_systematic 5-Benzyl-5-hydroxy-1,3-diisopropyl-2-thioxoimidazolidin-4-one
_space_group_crystal_system triclinic
_space_group_IT_number 2
_space_group_name_Hall '-P 1'
_space_group_name_H-M_alt 'P -1'
_symmetry_space_group_name_Hall '-P 1'
_symmetry_space_group_name_H-M 'P -1'
_atom_sites_solution_hydrogens geom
_atom_sites_solution_primary difmap
_atom_sites_solution_secondary direct
_audit_update_record
;
2018-08-01 deposited with the CCDC.
2018-10-03 downloaded from the CCDC.
;
_cell_angle_alpha 93.504(2)
_cell_angle_beta 97.479(2)
_cell_angle_gamma 90.918(2)
_cell_formula_units_Z 4
_cell_length_a 8.7745(14)
_cell_length_b 9.4352(16)
_cell_length_c 20.409(3)
_cell_measurement_reflns_used 1794
_cell_measurement_temperature 173
_cell_measurement_theta_max 23.5081
_cell_measurement_theta_min 2.1636
_cell_volume 1671.6(5)
_computing_cell_refinement 'SAINT V8.34A (Bruker AXS Inc., 2013)'
_computing_data_collection 'APEX2 (Bruker AXS, 2006)'
_computing_data_reduction 'SAINT V8.34A (Bruker AXS Inc., 2013)'
_computing_molecular_graphics 'XSHEL (Bruker AXS,2002)'
_computing_publication_material 'XCIF (Bruker AXS, 2001)'
_computing_structure_refinement 'SHELXL-2013 (Sheldrick, 2013)'
_computing_structure_solution 'SHELXS-97 (Sheldrick, 1997)'
_diffrn_ambient_temperature 173
_diffrn_detector_area_resol_mean 8.3333
_diffrn_measured_fraction_theta_full 0.944
_diffrn_measured_fraction_theta_max 0.944
_diffrn_measurement_device_type 'Bruker APEXII CCD area detector'
_diffrn_measurement_method 'Phi and Omega scans'
_diffrn_radiation_monochromator graphite
_diffrn_radiation_type MoK\a
_diffrn_radiation_wavelength 0.71073
_diffrn_reflns_av_R_equivalents 0.0264
_diffrn_reflns_av_unetI/netI 0.0684
_diffrn_reflns_limit_h_max 11
_diffrn_reflns_limit_h_min -9
_diffrn_reflns_limit_k_max 11
_diffrn_reflns_limit_k_min -12
_diffrn_reflns_limit_l_max 26
_diffrn_reflns_limit_l_min -21
_diffrn_reflns_number 9602
_diffrn_reflns_theta_full 27.57
_diffrn_reflns_theta_max 27.57
_diffrn_reflns_theta_min 1.01
_diffrn_source 'fine-focus sealed tube'
_exptl_absorpt_coefficient_mu 0.200
_exptl_absorpt_correction_T_max 0.98
_exptl_absorpt_correction_T_min 0.89
_exptl_absorpt_correction_type empirical
_exptl_absorpt_process_details 'SADABS (Sheldrick 1996)'
_exptl_crystal_colour 'clear colourless'
_exptl_crystal_density_diffrn 1.218
_exptl_crystal_density_method 'not measured'
_exptl_crystal_description block
_exptl_crystal_F_000 656
_exptl_crystal_recrystallization_method 'Re-crystallisation from solvent: CHCl3 and Hexane'
_exptl_crystal_size_max 0.400
_exptl_crystal_size_mid 0.300
_exptl_crystal_size_min 0.100
_refine_diff_density_max 0.280
_refine_diff_density_min -0.275
_refine_ls_extinction_method none
_refine_ls_goodness_of_fit_ref 0.999
_refine_ls_hydrogen_treatment constr
_refine_ls_matrix_type full
_refine_ls_number_parameters 385
_refine_ls_number_reflns 7319
_refine_ls_number_restraints 0
_refine_ls_restrained_S_all 0.999
_refine_ls_R_factor_all 0.0851
_refine_ls_R_factor_gt 0.0538
_refine_ls_shift/su_max 0.001
_refine_ls_shift/su_mean 0.000
_refine_ls_structure_factor_coef Fsqd
_refine_ls_weighting_details 'w=1/[\s^2^(Fo^2^)+(0.0758P)^2^] where P=(Fo^2^+2Fc^2^)/3'
_refine_ls_weighting_scheme calc
_refine_ls_wR_factor_gt 0.1302
_refine_ls_wR_factor_ref 0.1602
_reflns_number_gt 4764
_reflns_number_total 7319
_reflns_threshold_expression 'I > 2\s(I)'
_cod_data_source_file c8ob02066c2.cif
_cod_data_source_block I_CCDC3
_cod_depositor_comments
;
The following automatic conversions were performed:

'_chemical_melting_point' value '90-92' was changed to '91.0(10)' -
the average value was taken and precision was estimated.

Automatic conversion script
Id: cif_fix_values 4973 2017-02-22 13:04:09Z antanas 

 Adding full bibliography for 7156480--7156486.cif.
;
_cod_database_code 7156483

loop_
_space_group_symop_operation_xyz
'x, y, z'
'-x, -y, -z'

loop_
_atom_site_type_symbol
_atom_site_label
_atom_site_fract_x
_atom_site_fract_y
_atom_site_fract_z
_atom_site_U_iso_or_equiv
_atom_site_adp_type
_atom_site_calc_flag
_atom_site_refinement_flags_adp
_atom_site_refinement_flags_posn
_atom_site_occupancy
C C1 0.0708(3) 0.2751(2) 0.49816(11) 0.0283(5) Uani d . . 1
C C2 0.2591(2) 0.4058(2) 0.46122(11) 0.0268(5) Uani d . . 1
C C3 0.3333(2) 0.3272(2) 0.51970(11) 0.0273(5) Uani d . . 1
C C4 -0.0027(3) 0.4198(3) 0.39868(12) 0.0326(5) Uani d . . 1
H H4A 0.0359 0.5113 0.3851 0.039 Uiso calc U R 1
H H4B -0.102 0.4372 0.4156 0.039 Uiso calc U R 1
C C5 -0.0291(4) 0.3150(3) 0.33871(14) 0.0525(8) Uani d . . 1
H H5A -0.0683 0.2233 0.3518 0.063 Uiso calc U R 1
H H5B 0.0694 0.2979 0.3212 0.063 Uiso calc U R 1
C C6 -0.1451(4) 0.3728(4) 0.28487(15) 0.0748(11) Uani d . . 1
H H6A -0.2389 0.399 0.3036 0.112 Uiso calc U R 1
H H6B -0.1703 0.2997 0.2487 0.112 Uiso calc U R 1
H H6C -0.1005 0.4567 0.2678 0.112 Uiso calc U R 1
C C7 0.2098(3) 0.1559(3) 0.59267(12) 0.0350(6) Uani d . . 1
H H7A 0.3145 0.1176 0.6005 0.042 Uiso calc U R 1
H H7B 0.1367 0.0745 0.5808 0.042 Uiso calc U R 1
C C8 0.1734(3) 0.2313(3) 0.65609(13) 0.0459(7) Uani d . . 1
H H8A 0.2461 0.3129 0.6682 0.055 Uiso calc U R 1
H H8B 0.0682 0.2688 0.6488 0.055 Uiso calc U R 1
C C9 0.1844(4) 0.1341(4) 0.71233(15) 0.0678(10) Uani d . . 1
H H9A 0.1127 0.0532 0.7005 0.102 Uiso calc U R 1
H H9B 0.1581 0.1862 0.7522 0.102 Uiso calc U R 1
H H9C 0.2895 0.0998 0.7209 0.102 Uiso calc U R 1
C C10 0.4641(2) 0.2337(3) 0.50028(12) 0.0316(5) Uani d . . 1
H H10A 0.5569 0.2948 0.5001 0.038 Uiso calc U R 1
H H10B 0.4885 0.1648 0.5346 0.038 Uiso calc U R 1
C C11 0.4296(3) 0.1533(2) 0.43393(12) 0.0298(5) Uani d . . 1
C C12 0.3142(3) 0.0491(3) 0.42135(14) 0.0386(6) Uani d . . 1
H H12 0.2557 0.0266 0.4555 0.046 Uiso calc U R 1
C C13 0.2831(3) -0.0228(3) 0.35947(15) 0.0505(7) Uani d . . 1
H H13 0.2031 -0.0931 0.3515 0.061 Uiso calc U R 1
C C14 0.3676(4) 0.0073(3) 0.30963(15) 0.0522(8) Uani d . . 1
H H14 0.3465 -0.0419 0.2673 0.063 Uiso calc U R 1
C C15 0.4836(3) 0.1100(3) 0.32190(14) 0.0474(7) Uani d . . 1
H H15 0.5429 0.1312 0.2878 0.057 Uiso calc U R 1
C C16 0.5138(3) 0.1817(3) 0.38304(13) 0.0373(6) Uani d . . 1
H H16 0.5939 0.252 0.3906 0.045 Uiso calc U R 1
C C17 0.2548(3) 0.8733(3) 0.08923(11) 0.0317(5) Uani d . . 1
C C18 0.0656(2) 0.6936(2) 0.06929(11) 0.0285(5) Uani d . . 1
C C19 0.2142(3) 0.6482(3) 0.04283(11) 0.0303(5) Uani d . . 1
C C20 0.4743(3) 0.7557(3) 0.03842(13) 0.0428(7) Uani d . . 1
H H20A 0.4966 0.8473 0.02 0.051 Uiso calc U R 1
H H20B 0.4801 0.6793 0.0034 0.051 Uiso calc U R 1
C C21 0.5957(3) 0.7323(4) 0.09693(17) 0.0583(9) Uani d . . 1
H H21A 0.6983 0.7367 0.0819 0.07 Uiso calc U R 1
H H21B 0.5917 0.811 0.131 0.07 Uiso calc U R 1
C C22 0.5786(4) 0.5955(4) 0.12793(19) 0.0746(10) Uani d . . 1
H H22A 0.4769 0.5893 0.1426 0.112 Uiso calc U R 1
H H22B 0.6582 0.5904 0.1661 0.112 Uiso calc U R 1
H H22C 0.5896 0.5165 0.0955 0.112 Uiso calc U R 1
C C23 0.0059(3) 0.9315(3) 0.12783(12) 0.0357(6) Uani d . . 1
H H23A 0.0651 0.9887 0.1652 0.043 Uiso calc U R 1
H H23B -0.0717 0.8737 0.1462 0.043 Uiso calc U R 1
C C24 -0.0771(3) 1.0315(3) 0.08054(13) 0.0421(6) Uani d . . 1
H H24A -0.0009 1.0862 0.0599 0.05 Uiso calc U R 1
H H24B -0.1436 0.9757 0.0449 0.05 Uiso calc U R 1
C C25 -0.1744(4) 1.1332(3) 0.11672(16) 0.0620(9) Uani d . . 1
H H25A -0.2519 1.0792 0.1361 0.093 Uiso calc U R 1
H H25B -0.2257 1.1977 0.0855 0.093 Uiso calc U R 1
H H25C -0.1086 1.1885 0.152 0.093 Uiso calc U R 1
C C26 0.0174(3) 0.5921(3) 0.11884(12) 0.0344(6) Uani d . . 1
H H26A -0.0661 0.6362 0.1406 0.041 Uiso calc U R 1
H H26B -0.0257 0.504 0.094 0.041 Uiso calc U R 1
C C27 0.1428(3) 0.5519(3) 0.17204(12) 0.0329(5) Uani d . . 1
C C28 0.1944(3) 0.6440(3) 0.22586(13) 0.0424(6) Uani d . . 1
H H28 0.1515 0.7354 0.2295 0.051 Uiso calc U R 1
C C29 0.3082(4) 0.6047(3) 0.27462(14) 0.0535(8) Uani d . . 1
H H29 0.3426 0.6693 0.3113 0.064 Uiso calc U R 1
C C30 0.3713(4) 0.4730(3) 0.27015(14) 0.0587(8) Uani d . . 1
H H30 0.4491 0.446 0.3036 0.07 Uiso calc U R 1
C C31 0.3205(4) 0.3798(3) 0.21649(14) 0.0570(8) Uani d . . 1
H H31 0.3638 0.2884 0.2129 0.068 Uiso calc U R 1
C C32 0.2066(3) 0.4194(3) 0.16797(13) 0.0470(7) Uani d . . 1
H H32 0.172 0.3546 0.1314 0.056 Uiso calc U R 1
N N1 0.1068(2) 0.36944(19) 0.45175(9) 0.0267(4) Uani d . . 1
N N2 0.2015(2) 0.2472(2) 0.53685(9) 0.0290(4) Uani d . . 1
N N3 0.3178(2) 0.7571(2) 0.05688(10) 0.0326(5) Uani d . . 1
N N4 0.1109(2) 0.8358(2) 0.09781(9) 0.0303(4) Uani d . . 1
O O1 0.32267(18) 0.48709(17) 0.42930(8) 0.0334(4) Uani d . . 1
O O2 0.38411(18) 0.42236(17) 0.57443(8) 0.0343(4) Uani d . . 1
H H2 0.4712 0.4561 0.5702 0.051 Uiso calc U R 1
O O3 0.23341(19) 0.53534(18) 0.01286(9) 0.0396(4) Uani d . . 1
O O4 -0.05187(18) 0.70693(18) 0.01625(8) 0.0372(4) Uani d . . 1
H H4 -0.1026 0.6301 0.0087 0.056 Uiso calc U R 1
S S1 -0.10416(7) 0.21512(7) 0.50337(4) 0.0424(2) Uani d . . 1
S S2 0.34542(8) 1.02610(8) 0.11119(4) 0.0495(2) Uani d . . 1

loop_
_atom_site_aniso_label
_atom_site_aniso_U_11
_atom_site_aniso_U_22
_atom_site_aniso_U_33
_atom_site_aniso_U_12
_atom_site_aniso_U_13
_atom_site_aniso_U_23
C1 0.0271(12) 0.0248(12) 0.0329(13) 0.0006(9) 0.0061(10) -0.0034(10)
C2 0.0251(12) 0.0232(11) 0.0312(13) 0.0016(9) 0.0040(9) -0.0055(10)
C3 0.0242(11) 0.0282(12) 0.0289(12) -0.0028(9) 0.0014(9) 0.0012(10)
C4 0.0261(12) 0.0348(13) 0.0350(14) 0.0032(10) -0.0024(10) 0.0014(11)
C5 0.0604(19) 0.0546(18) 0.0390(16) 0.0050(15) -0.0022(14) -0.0076(14)
C6 0.076(2) 0.098(3) 0.0426(19) 0.010(2) -0.0135(17) -0.0125(19)
C7 0.0385(14) 0.0306(13) 0.0386(14) 0.0030(11) 0.0104(11) 0.0100(11)
C8 0.0593(18) 0.0446(16) 0.0374(15) 0.0066(13) 0.0157(13) 0.0108(12)
C9 0.084(2) 0.083(2) 0.0451(19) 0.022(2) 0.0268(17) 0.0275(17)
C10 0.0227(12) 0.0367(13) 0.0349(13) 0.0030(10) 0.0021(10) 0.0004(11)
C11 0.0291(12) 0.0261(12) 0.0342(13) 0.0071(10) 0.0038(10) 0.0015(10)
C12 0.0403(14) 0.0283(13) 0.0484(16) 0.0013(11) 0.0126(12) -0.0022(11)
C13 0.0463(17) 0.0376(16) 0.065(2) -0.0023(13) 0.0040(15) -0.0110(14)
C14 0.065(2) 0.0462(17) 0.0421(17) 0.0103(15) -0.0037(14) -0.0077(14)
C15 0.0602(19) 0.0443(16) 0.0398(16) 0.0124(14) 0.0120(13) 0.0064(13)
C16 0.0362(14) 0.0341(14) 0.0433(16) 0.0038(11) 0.0102(12) 0.0039(12)
C17 0.0322(13) 0.0341(13) 0.0282(13) -0.0040(10) 0.0029(10) 0.0008(10)
C18 0.0250(12) 0.0295(12) 0.0302(13) -0.0043(9) 0.0009(9) 0.0030(10)
C19 0.0300(12) 0.0329(13) 0.0266(12) -0.0048(10) -0.0004(10) 0.0016(10)
C20 0.0281(13) 0.0545(17) 0.0467(16) -0.0089(12) 0.0138(12) -0.0074(13)
C21 0.0268(15) 0.071(2) 0.075(2) 0.0033(14) 0.0055(14) -0.0063(18)
C22 0.047(2) 0.097(3) 0.080(3) 0.0031(19) 0.0068(17) 0.019(2)
C23 0.0376(14) 0.0381(14) 0.0320(14) 0.0017(11) 0.0080(11) -0.0008(11)
C24 0.0485(16) 0.0418(15) 0.0380(15) 0.0099(12) 0.0121(12) 0.0030(12)
C25 0.073(2) 0.0528(19) 0.063(2) 0.0253(17) 0.0184(17) 0.0025(16)
C26 0.0313(13) 0.0370(14) 0.0346(14) -0.0047(11) 0.0034(10) 0.0043(11)
C27 0.0356(13) 0.0321(13) 0.0314(13) -0.0022(11) 0.0052(10) 0.0056(10)
C28 0.0525(17) 0.0370(15) 0.0364(15) 0.0065(12) 0.0013(12) 0.0001(12)
C29 0.073(2) 0.0463(17) 0.0363(16) 0.0089(15) -0.0091(14) -0.0044(13)
C30 0.073(2) 0.062(2) 0.0379(17) 0.0222(17) -0.0089(15) 0.0054(14)
C31 0.087(2) 0.0415(16) 0.0411(17) 0.0247(16) -0.0008(16) 0.0032(13)
C32 0.0644(19) 0.0390(15) 0.0345(15) 0.0058(14) -0.0037(13) -0.0026(12)
N1 0.0230(10) 0.0242(10) 0.0326(11) -0.0005(8) 0.0030(8) 0.0017(8)
N2 0.0260(10) 0.0297(10) 0.0325(11) -0.0009(8) 0.0071(8) 0.0048(8)
N3 0.0268(10) 0.0342(11) 0.0364(12) -0.0059(8) 0.0068(9) -0.0042(9)
N4 0.0287(10) 0.0293(10) 0.0330(11) -0.0029(8) 0.0055(8) -0.0008(9)
O1 0.0323(9) 0.0323(9) 0.0367(10) -0.0053(7) 0.0076(7) 0.0061(7)
O2 0.0285(9) 0.0389(10) 0.0341(9) -0.0072(7) 0.0042(7) -0.0052(8)
O3 0.0378(10) 0.0369(10) 0.0430(11) -0.0053(8) 0.0063(8) -0.0061(8)
O4 0.0313(9) 0.0402(10) 0.0372(10) -0.0060(8) -0.0074(7) 0.0060(8)
S1 0.0268(3) 0.0430(4) 0.0582(5) -0.0089(3) 0.0089(3) 0.0043(3)
S2 0.0459(4) 0.0394(4) 0.0611(5) -0.0143(3) 0.0075(3) -0.0107(3)

loop_
_atom_type_symbol
_atom_type_description
_atom_type_scat_dispersion_real
_atom_type_scat_dispersion_imag
_atom_type_scat_source
C C 0.0033 0.0016 'International Tables Vol C Tables 4.2.6.8 and 6.1.1.4'
H H 0.0000 0.0000 'International Tables Vol C Tables 4.2.6.8 and 6.1.1.4'
N N 0.0061 0.0033 'International Tables Vol C Tables 4.2.6.8 and 6.1.1.4'
O O 0.0106 0.0060 'International Tables Vol C Tables 4.2.6.8 and 6.1.1.4'
S S 0.1246 0.1234 'International Tables Vol C Tables 4.2.6.8 and 6.1.1.4'

loop_
_geom_angle_atom_site_label_1
_geom_angle_atom_site_label_2
_geom_angle_atom_site_label_3
_geom_angle
N2 C1 N1 108.08(19)
N2 C1 S1 127.68(19)
N1 C1 S1 124.23(17)
O1 C2 N1 126.0(2)
O1 C2 C3 126.7(2)
N1 C2 C3 107.35(18)
O2 C3 N2 106.93(17)
O2 C3 C2 111.13(18)
N2 C3 C2 101.39(17)
O2 C3 C10 111.53(18)
N2 C3 C10 114.02(18)
C2 C3 C10 111.38(18)
N1 C4 C5 112.5(2)
N1 C4 H4A 109.1
C5 C4 H4A 109.1
N1 C4 H4B 109.1
C5 C4 H4B 109.1
H4A C4 H4B 107.8
C4 C5 C6 110.3(2)
C4 C5 H5A 109.6
C6 C5 H5A 109.6
C4 C5 H5B 109.6
C6 C5 H5B 109.6
H5A C5 H5B 108.1
C5 C6 H6A 109.5
C5 C6 H6B 109.5
H6A C6 H6B 109.5
C5 C6 H6C 109.5
H6A C6 H6C 109.5
H6B C6 H6C 109.5
N2 C7 C8 113.6(2)
N2 C7 H7A 108.8
C8 C7 H7A 108.8
N2 C7 H7B 108.8
C8 C7 H7B 108.8
H7A C7 H7B 107.7
C9 C8 C7 111.9(2)
C9 C8 H8A 109.2
C7 C8 H8A 109.2
C9 C8 H8B 109.2
C7 C8 H8B 109.2
H8A C8 H8B 107.9
C8 C9 H9A 109.5
C8 C9 H9B 109.5
H9A C9 H9B 109.5
C8 C9 H9C 109.5
H9A C9 H9C 109.5
H9B C9 H9C 109.5
C11 C10 C3 114.64(19)
C11 C10 H10A 108.6
C3 C10 H10A 108.6
C11 C10 H10B 108.6
C3 C10 H10B 108.6
H10A C10 H10B 107.6
C16 C11 C12 117.8(2)
C16 C11 C10 120.3(2)
C12 C11 C10 121.8(2)
C11 C12 C13 120.9(2)
C11 C12 H12 119.6
C13 C12 H12 119.6
C14 C13 C12 120.4(3)
C14 C13 H13 119.8
C12 C13 H13 119.8
C13 C14 C15 119.1(3)
C13 C14 H14 120.4
C15 C14 H14 120.4
C16 C15 C14 120.5(3)
C16 C15 H15 119.8
C14 C15 H15 119.8
C15 C16 C11 121.3(2)
C15 C16 H16 119.4
C11 C16 H16 119.4
N4 C17 N3 107.60(19)
N4 C17 S2 127.79(19)
N3 C17 S2 124.61(17)
O4 C18 N4 107.92(19)
O4 C18 C26 111.51(18)
N4 C18 C26 114.34(19)
O4 C18 C19 109.96(18)
N4 C18 C19 100.52(17)
C26 C18 C19 112.00(19)
O3 C19 N3 126.4(2)
O3 C19 C18 125.8(2)
N3 C19 C18 107.74(19)
N3 C20 C21 112.5(2)
N3 C20 H20A 109.1
C21 C20 H20A 109.1
N3 C20 H20B 109.1
C21 C20 H20B 109.1
H20A C20 H20B 107.8
C22 C21 C20 114.6(3)
C22 C21 H21A 108.6
C20 C21 H21A 108.6
C22 C21 H21B 108.6
C20 C21 H21B 108.6
H21A C21 H21B 107.6
C21 C22 H22A 109.5
C21 C22 H22B 109.5
H22A C22 H22B 109.5
C21 C22 H22C 109.5
H22A C22 H22C 109.5
H22B C22 H22C 109.5
N4 C23 C24 114.3(2)
N4 C23 H23A 108.7
C24 C23 H23A 108.7
N4 C23 H23B 108.7
C24 C23 H23B 108.7
H23A C23 H23B 107.6
C25 C24 C23 110.8(2)
C25 C24 H24A 109.5
C23 C24 H24A 109.5
C25 C24 H24B 109.5
C23 C24 H24B 109.5
H24A C24 H24B 108.1
C24 C25 H25A 109.5
C24 C25 H25B 109.5
H25A C25 H25B 109.5
C24 C25 H25C 109.5
H25A C25 H25C 109.5
H25B C25 H25C 109.5
C27 C26 C18 115.98(19)
C27 C26 H26A 108.3
C18 C26 H26A 108.3
C27 C26 H26B 108.3
C18 C26 H26B 108.3
H26A C26 H26B 107.4
C32 C27 C28 118.4(2)
C32 C27 C26 119.9(2)
C28 C27 C26 121.7(2)
C27 C28 C29 120.9(3)
C27 C28 H28 119.6
C29 C28 H28 119.6
C30 C29 C28 120.3(3)
C30 C29 H29 119.8
C28 C29 H29 119.8
C29 C30 C31 119.4(3)
C29 C30 H30 120.3
C31 C30 H30 120.3
C30 C31 C32 120.1(3)
C30 C31 H31 120.0
C32 C31 H31 120.0
C27 C32 C31 120.9(2)
C27 C32 H32 119.6
C31 C32 H32 119.6
C2 N1 C1 111.24(18)
C2 N1 C4 123.84(19)
C1 N1 C4 124.89(18)
C1 N2 C3 111.90(19)
C1 N2 C7 124.23(19)
C3 N2 C7 123.73(19)
C19 N3 C17 111.24(19)
C19 N3 C20 124.3(2)
C17 N3 C20 124.41(19)
C17 N4 C18 112.84(19)
C17 N4 C23 123.67(19)
C18 N4 C23 123.31(18)
C3 O2 H2 109.5
C18 O4 H4 109.5

loop_
_geom_bond_atom_site_label_1
_geom_bond_atom_site_label_2
_geom_bond_distance
C1 N2 1.345(3)
C1 N1 1.400(3)
C1 S1 1.646(2)
C2 O1 1.211(3)
C2 N1 1.360(3)
C2 C3 1.524(3)
C3 O2 1.410(3)
C3 N2 1.462(3)
C3 C10 1.536(3)
C4 N1 1.459(3)
C4 C5 1.517(3)
C4 H4A 0.99
C4 H4B 0.99
C5 C6 1.530(4)
C5 H5A 0.99
C5 H5B 0.99
C6 H6A 0.98
C6 H6B 0.98
C6 H6C 0.98
C7 N2 1.465(3)
C7 C8 1.512(3)
C7 H7A 0.99
C7 H7B 0.99
C8 C9 1.507(4)
C8 H8A 0.99
C8 H8B 0.99
C9 H9A 0.98
C9 H9B 0.98
C9 H9C 0.98
C10 C11 1.504(3)
C10 H10A 0.99
C10 H10B 0.99
C11 C16 1.387(3)
C11 C12 1.389(3)
C12 C13 1.389(4)
C12 H12 0.95
C13 C14 1.375(4)
C13 H13 0.95
C14 C15 1.382(4)
C14 H14 0.95
C15 C16 1.375(4)
C15 H15 0.95
C16 H16 0.95
C17 N4 1.342(3)
C17 N3 1.403(3)
C17 S2 1.644(2)
C18 O4 1.407(3)
C18 N4 1.458(3)
C18 C26 1.528(3)
C18 C19 1.532(3)
C19 O3 1.221(3)
C19 N3 1.353(3)
C20 N3 1.471(3)
C20 C21 1.522(4)
C20 H20A 0.99
C20 H20B 0.99
C21 C22 1.486(5)
C21 H21A 0.99
C21 H21B 0.99
C22 H22A 0.98
C22 H22B 0.98
C22 H22C 0.98
C23 N4 1.465(3)
C23 C24 1.517(4)
C23 H23A 0.99
C23 H23B 0.99
C24 C25 1.516(4)
C24 H24A 0.99
C24 H24B 0.99
C25 H25A 0.98
C25 H25B 0.98
C25 H25C 0.98
C26 C27 1.512(3)
C26 H26A 0.99
C26 H26B 0.99
C27 C32 1.380(3)
C27 C28 1.381(3)
C28 C29 1.386(4)
C28 H28 0.95
C29 C30 1.371(4)
C29 H29 0.95
C30 C31 1.384(4)
C30 H30 0.95
C31 C32 1.385(4)
C31 H31 0.95
C32 H32 0.95
O2 H2 0.84
O4 H4 0.84

loop_
_geom_torsion_atom_site_label_1
_geom_torsion_atom_site_label_2
_geom_torsion_atom_site_label_3
_geom_torsion_atom_site_label_4
_geom_torsion
O1 C2 C3 O2 66.8(3)
N1 C2 C3 O2 -112.47(19)
O1 C2 C3 N2 -179.9(2)
N1 C2 C3 N2 0.9(2)
O1 C2 C3 C10 -58.2(3)
N1 C2 C3 C10 122.53(19)
N1 C4 C5 C6 179.8(2)
N2 C7 C8 C9 -179.6(2)
O2 C3 C10 C11 -166.91(19)
N2 C3 C10 C11 71.9(3)
C2 C3 C10 C11 -42.1(3)
C3 C10 C11 C16 115.7(2)
C3 C10 C11 C12 -64.4(3)
C16 C11 C12 C13 -0.8(4)
C10 C11 C12 C13 179.3(2)
C11 C12 C13 C14 0.7(4)
C12 C13 C14 C15 -0.1(4)
C13 C14 C15 C16 -0.3(4)
C14 C15 C16 C11 0.1(4)
C12 C11 C16 C15 0.5(4)
C10 C11 C16 C15 -179.6(2)
O4 C18 C19 O3 -64.9(3)
N4 C18 C19 O3 -178.5(2)
C26 C18 C19 O3 59.7(3)
O4 C18 C19 N3 113.2(2)
N4 C18 C19 N3 -0.4(2)
C26 C18 C19 N3 -122.2(2)
N3 C20 C21 C22 60.8(3)
N4 C23 C24 C25 -176.0(2)
O4 C18 C26 C27 170.8(2)
N4 C18 C26 C27 -66.4(3)
C19 C18 C26 C27 47.1(3)
C18 C26 C27 C32 -104.4(3)
C18 C26 C27 C28 76.6(3)
C32 C27 C28 C29 0.2(4)
C26 C27 C28 C29 179.2(2)
C27 C28 C29 C30 -0.1(5)
C28 C29 C30 C31 0.1(5)
C29 C30 C31 C32 -0.2(5)
C28 C27 C32 C31 -0.3(4)
C26 C27 C32 C31 -179.3(3)
C30 C31 C32 C27 0.3(5)
O1 C2 N1 C1 -178.9(2)
C3 C2 N1 C1 0.4(2)
O1 C2 N1 C4 2.8(3)
C3 C2 N1 C4 -177.97(19)
N2 C1 N1 C2 -1.6(2)
S1 C1 N1 C2 177.00(16)
N2 C1 N1 C4 176.69(19)
S1 C1 N1 C4 -4.7(3)
C5 C4 N1 C2 96.0(3)
C5 C4 N1 C1 -82.1(3)
N1 C1 N2 C3 2.3(2)
S1 C1 N2 C3 -176.31(16)
N1 C1 N2 C7 178.04(19)
S1 C1 N2 C7 -0.5(3)
O2 C3 N2 C1 114.5(2)
C2 C3 N2 C1 -1.9(2)
C10 C3 N2 C1 -121.7(2)
O2 C3 N2 C7 -61.3(3)
C2 C3 N2 C7 -177.73(19)
C10 C3 N2 C7 62.5(3)
C8 C7 N2 C1 -83.4(3)
C8 C7 N2 C3 91.9(3)
O3 C19 N3 C17 177.1(2)
C18 C19 N3 C17 -1.0(3)
O3 C19 N3 C20 -0.8(4)
C18 C19 N3 C20 -178.9(2)
N4 C17 N3 C19 2.1(3)
S2 C17 N3 C19 -177.57(19)
N4 C17 N3 C20 180.0(2)
S2 C17 N3 C20 0.4(3)
C21 C20 N3 C19 -103.7(3)
C21 C20 N3 C17 78.6(3)
N3 C17 N4 C18 -2.3(3)
S2 C17 N4 C18 177.27(19)
N3 C17 N4 C23 -177.7(2)
S2 C17 N4 C23 1.9(4)
O4 C18 N4 C17 -113.5(2)
C26 C18 N4 C17 121.8(2)
C19 C18 N4 C17 1.7(2)
O4 C18 N4 C23 61.9(3)
C26 C18 N4 C23 -62.8(3)
C19 C18 N4 C23 177.0(2)
C24 C23 N4 C17 82.3(3)
C24 C23 N4 C18 -92.5(3)
